data_7047753
loop_
_publ_author_name
'Fandos, Rosa'
'Bru\~na, Sonia'
'Hern\'andez, Carolina'
'Otero, Antonio'
'Rodr\'iguez, Ana'
'Ruiz, Mar\'ia Jos\'e'
'Terreros, Pilar'
'Cuadrado, Isabel'

_publ_section_title
;
 Titanium thiosalicylate complexes: functional metalloligands for the
 construction of redox-active heterometallic architectures.
;
_journal_issue 43
_journal_name_full 'Dalton transactions (Cambridge, England : 2003)'
_journal_page_first 15391
_journal_page_last 15398
_journal_paper_doi 10.1039/c8dt02641f
_journal_volume 47
_journal_year 2018
_chemical_formula_moiety 'C60 H72 Li2 O12 S4 Ti2, C4 H8 O'
_chemical_formula_sum 'C64 H80 Li2 O13 S4 Ti2'
_chemical_formula_weight 1295.20
_space_group_crystal_system orthorhombic
_space_group_IT_number 62
_space_group_name_Hall '-P 2ac 2n'
_space_group_name_H-M_alt 'P n m a'
_symmetry_space_group_name_Hall '-P 2ac 2n'
_symmetry_space_group_name_H-M 'P n m a'
_atom_sites_solution_hydrogens mixed
_audit_creation_method SHELXL-2013
_audit_update_record
;
2018-09-21 deposited with the CCDC.
2018-09-27 downloaded from the CCDC.
;
_cell_angle_alpha 90
_cell_angle_beta 90
_cell_angle_gamma 90
_cell_formula_units_Z 4
_cell_length_a 22.77(2)
_cell_length_b 21.68(2)
_cell_length_c 14.279(16)
_cell_measurement_reflns_used 521
_cell_measurement_temperature 180(2)
_cell_measurement_theta_max 11.484
_cell_measurement_theta_min 2.283
_cell_volume 7049(12)
_computing_cell_refinement 'Bruker SAINT V8.37 (Bruker AXS Inc. 2016)'
_computing_data_collection 'Bruker APEX'
_computing_data_reduction 'Bruker SAINT V8.37 (Bruker AXS Inc. 2016)'
_computing_molecular_graphics 'WINGX v2014.1 (Farrugia, 2012)'
_computing_publication_material 'WINGX v2014.1 (Farrugia, 2012)'
_computing_structure_refinement 'SHELXL-2013/4 (Sheldrick, 2013)'
_computing_structure_solution 'SHELXS-2013/4 (Sheldrick, 2013)'
_diffrn_ambient_temperature 180(2)
_diffrn_measured_fraction_theta_full 0.998
_diffrn_measured_fraction_theta_max 0.990
_diffrn_measurement_device_type 'CCD area detector, APEX'
_diffrn_measurement_method 'omega scans'
_diffrn_radiation_type MoK\a
_diffrn_radiation_wavelength 0.71073
_diffrn_reflns_av_R_equivalents 0.3141
_diffrn_reflns_av_unetI/netI 0.4174
_diffrn_reflns_Laue_measured_fraction_full 0.998
_diffrn_reflns_Laue_measured_fraction_max 0.990
_diffrn_reflns_limit_h_max 27
_diffrn_reflns_limit_h_min -28
_diffrn_reflns_limit_k_max 26
_diffrn_reflns_limit_k_min -26
_diffrn_reflns_limit_l_max 17
_diffrn_reflns_limit_l_min -17
_diffrn_reflns_number 46082
_diffrn_reflns_point_group_measured_fraction_full 0.998
_diffrn_reflns_point_group_measured_fraction_max 0.990
_diffrn_reflns_theta_full 25.242
_diffrn_reflns_theta_max 26.250
_diffrn_reflns_theta_min 1.683
_exptl_absorpt_coefficient_mu 0.401
_exptl_absorpt_correction_T_max 0.745
_exptl_absorpt_correction_T_min 0.529
_exptl_absorpt_correction_type multi-scan
_exptl_absorpt_process_details SADABS
_exptl_crystal_colour red
_exptl_crystal_density_diffrn 1.220
_exptl_crystal_description block
_exptl_crystal_F_000 2728
_exptl_crystal_size_max 0.120
_exptl_crystal_size_mid 0.090
_exptl_crystal_size_min 0.050
_refine_diff_density_max 0.468
_refine_diff_density_min -0.412
_refine_diff_density_rms 0.076
_refine_ls_extinction_method none
_refine_ls_goodness_of_fit_ref 0.669
_refine_ls_hydrogen_treatment constr
_refine_ls_matrix_type full
_refine_ls_number_parameters 384
_refine_ls_number_reflns 7239
_refine_ls_number_restraints 103
_refine_ls_restrained_S_all 0.670
_refine_ls_R_factor_all 0.2977
_refine_ls_R_factor_gt 0.0819
_refine_ls_shift/su_max 0.032
_refine_ls_shift/su_mean 0.001
_refine_ls_structure_factor_coef Fsqd
_refine_ls_weighting_details 'w=1/[\s^2^(Fo^2^)+(0.0861P)^2^] where P=(Fo^2^+2Fc^2^)/3'
_refine_ls_weighting_scheme calc
_refine_ls_wR_factor_gt 0.1987
_refine_ls_wR_factor_ref 0.2436
_reflns_Friedel_coverage 0.000
_reflns_number_gt 1336
_reflns_number_total 7239
_reflns_threshold_expression 'I > 2\s(I)'
_cod_data_source_file c8dt02641f2.cif
_cod_data_source_block 7
_cod_depositor_comments 'Adding full bibliography for 7047752--7047754.cif.'
_cod_original_cell_volume 7050(13)
_cod_database_code 7047753
_shelx_space_group_comment
;
The symmetry employed for this shelxl refinement is uniquely defined
by the following loop, which should always be used as a source of
symmetry information in preference to the above space-group names.
They are only intended as comments.
;
_shelx_estimated_absorpt_t_min 0.954
_shelx_estimated_absorpt_t_max 0.980
_shelxl_version_number 2013-4

loop_
_space_group_symop_operation_xyz
'x, y, z'
'-x+1/2, -y, z+1/2'
'-x, y+1/2, -z'
'x+1/2, -y+1/2, -z+1/2'
'-x, -y, -z'
'x-1/2, y, -z-1/2'
'x, -y-1/2, z'
'-x-1/2, y-1/2, z-1/2'

loop_
_atom_site_label
_atom_site_type_symbol
_atom_site_fract_x
_atom_site_fract_y
_atom_site_fract_z
_atom_site_U_iso_or_equiv
_atom_site_adp_type
_atom_site_occupancy
_atom_site_site_symmetry_order
_atom_site_calc_flag
_atom_site_refinement_flags_posn
_atom_site_refinement_flags_adp
_atom_site_refinement_flags_occupancy
_atom_site_disorder_assembly
_atom_site_disorder_group
Ti1 Ti 0.67458(6) 0.55393(7) 0.86025(10) 0.0679(5) Uani 1 1 d . . . . .
S1 S 0.73333(11) 0.48269(13) 0.77349(16) 0.0904(9) Uani 1 1 d . . . . .
S2 S 0.59934(10) 0.48573(12) 0.80145(17) 0.0835(8) Uani 1 1 d . . . . .
Li1 Li 0.7686(9) 0.7500 0.7621(16) 0.097(8) Uani 1 2 d S T P A .
Li2 Li 0.5312(9) 0.7500 0.7110(14) 0.084(7) Uani 1 2 d S T P B .
O1 O 0.7365(2) 0.6130(2) 0.8208(3) 0.0722(17) Uani 1 1 d . . . . .
O2 O 0.8084(3) 0.6757(4) 0.7826(5) 0.109(3) Uani 1 1 d . . . . .
O3 O 0.6203(2) 0.6194(2) 0.8096(4) 0.0657(16) Uani 1 1 d . . . . .
O4 O 0.5706(3) 0.6790(3) 0.7143(5) 0.109(3) Uani 1 1 d . . . . .
O5 O 0.6840(3) 0.7500 0.8080(5) 0.109(3) Uani 1 2 d S T P . .
H5A H 0.6691 0.7369 0.8611 0.060 Uiso 0.5 1 d . . P . .
H5B H 0.6529 0.7500 0.7716 0.060 Uiso 1 2 d S . P . .
O6 O 0.7561(5) 0.7500 0.6303(7) 0.134(4) Uani 1 2 d DS T P . .
C1 C 0.8264(5) 0.5678(6) 0.7793(6) 0.092(3) Uani 1 1 d . U . . .
C2 C 0.8858(4) 0.5782(5) 0.7707(5) 0.102(3) Uani 1 1 d . U . . .
H2 H 0.8997 0.6184 0.7752 0.123 Uiso 1 1 calc R U . . .
C3 C 0.9261(5) 0.5301(6) 0.7555(6) 0.114(4) Uani 1 1 d . U . . .
H3 H 0.9661 0.5386 0.7518 0.137 Uiso 1 1 calc R U . . .
C4 C 0.9065(5) 0.4708(6) 0.7461(7) 0.121(4) Uani 1 1 d . U . . .
H4 H 0.9326 0.4386 0.7355 0.145 Uiso 1 1 calc R U . . .
C5 C 0.8471(4) 0.4598(5) 0.7527(6) 0.110(3) Uani 1 1 d . U . . .
H5 H 0.8332 0.4198 0.7451 0.132 Uiso 1 1 calc R U . . .
C6 C 0.8073(4) 0.5075(6) 0.7706(6) 0.088(3) Uani 1 1 d . U . . .
C7 C 0.7909(4) 0.6247(7) 0.7941(7) 0.086(4) Uani 1 1 d . . . . .
C8 C 0.5912(3) 0.5149(5) 0.6872(6) 0.080(3) Uani 1 1 d . U . . .
C9 C 0.5841(3) 0.4711(5) 0.6154(6) 0.092(3) Uani 1 1 d . U . . .
H9 H 0.5853 0.4292 0.6290 0.110 Uiso 1 1 calc R U . . .
C10 C 0.5752(4) 0.4910(6) 0.5237(7) 0.102(3) Uani 1 1 d . U . . .
H10 H 0.5712 0.4615 0.4769 0.123 Uiso 1 1 calc R U . . .
C11 C 0.5720(5) 0.5528(6) 0.4986(8) 0.119(4) Uani 1 1 d . U . . .
H11 H 0.5654 0.5650 0.4371 0.142 Uiso 1 1 calc R U . . .
C12 C 0.5791(4) 0.5942(5) 0.5688(6) 0.097(3) Uani 1 1 d . U . . .
H12 H 0.5771 0.6359 0.5541 0.117 Uiso 1 1 calc R U . . .
C13 C 0.5894(4) 0.5774(5) 0.6627(7) 0.081(3) Uani 1 1 d . U . . .
C14 C 0.5921(4) 0.6298(6) 0.7296(6) 0.072(3) Uani 1 1 d . . . . .
C15 C 0.6643(5) 0.6005(5) 1.0109(5) 0.066(3) Uani 1 1 d . . . . .
C16 C 0.6223(4) 0.5546(6) 1.0045(5) 0.069(3) Uani 1 1 d . . . . .
C17 C 0.6495(5) 0.4966(5) 0.9971(5) 0.070(3) Uani 1 1 d . . . . .
C18 C 0.7118(5) 0.5085(6) 1.0011(5) 0.076(3) Uani 1 1 d . . . . .
C19 C 0.7213(5) 0.5728(5) 1.0077(5) 0.073(3) Uani 1 1 d . . . . .
C20 C 0.6538(4) 0.6687(4) 1.0198(6) 0.099(3) Uani 1 1 d . . . . .
H20A H 0.6909 0.6898 1.0225 0.149 Uiso 1 1 calc R U . . .
H20B H 0.6320 0.6768 1.0760 0.149 Uiso 1 1 calc R U . . .
H20C H 0.6320 0.6830 0.9666 0.149 Uiso 1 1 calc R U . . .
C21 C 0.5557(4) 0.5658(4) 1.0061(5) 0.106(3) Uani 1 1 d . . . . .
H21A H 0.5355 0.5271 1.0010 0.159 Uiso 1 1 calc R U . . .
H21B H 0.5450 0.5918 0.9544 0.159 Uiso 1 1 calc R U . . .
H21C H 0.5450 0.5855 1.0638 0.159 Uiso 1 1 calc R U . . .
C22 C 0.6224(4) 0.4336(4) 1.0043(6) 0.093(3) Uani 1 1 d . . . . .
H22A H 0.6523 0.4028 0.9965 0.139 Uiso 1 1 calc R U . . .
H22B H 0.5932 0.4288 0.9563 0.139 Uiso 1 1 calc R U . . .
H22C H 0.6044 0.4289 1.0647 0.139 Uiso 1 1 calc R U . . .
C23 C 0.7583(4) 0.4577(4) 1.0058(6) 0.094(3) Uani 1 1 d . . . . .
H23A H 0.7397 0.4182 0.9998 0.141 Uiso 1 1 calc R U . . .
H23B H 0.7784 0.4599 1.0648 0.141 Uiso 1 1 calc R U . . .
H23C H 0.7859 0.4632 0.9557 0.141 Uiso 1 1 calc R U . . .
C24 C 0.7794(4) 0.6040(4) 1.0190(5) 0.094(3) Uani 1 1 d . . . . .
H24A H 0.8102 0.5740 1.0133 0.141 Uiso 1 1 calc R U . . .
H24B H 0.7814 0.6230 1.0797 0.141 Uiso 1 1 calc R U . . .
H24C H 0.7839 0.6349 0.9714 0.141 Uiso 1 1 calc R U . . .
C25 C 0.7303(13) 0.6970(9) 0.5923(19) 0.146(9) Uiso 0.5 1 d D U P A 1
H25A H 0.6999 0.6817 0.6340 0.175 Uiso 0.5 1 calc R U P A 1
H25B H 0.7596 0.6649 0.5846 0.175 Uiso 0.5 1 calc R U P A 1
C26 C 0.7030(11) 0.7142(4) 0.4951(18) 0.171(10) Uiso 0.5 1 d D U P A 1
H26A H 0.6634 0.6981 0.4893 0.206 Uiso 0.5 1 calc R U P A 1
H26B H 0.7267 0.6981 0.4442 0.206 Uiso 0.5 1 calc R U P A 1
C25A C 0.7461(14) 0.7006(10) 0.571(2) 0.173(10) Uiso 0.5 1 d D U P A 2
H25C H 0.7452 0.6621 0.6060 0.208 Uiso 0.5 1 calc R U P A 2
H25D H 0.7763 0.6979 0.5234 0.208 Uiso 0.5 1 calc R U P A 2
C26A C 0.6845(12) 0.7147(4) 0.527(2) 0.183(10) Uiso 0.5 1 d D U P A 2
H26C H 0.6816 0.6983 0.4635 0.220 Uiso 0.5 1 calc R U P A 2
H26D H 0.6528 0.6983 0.5644 0.220 Uiso 0.5 1 calc R U P A 2
O7 O 0.4793(4) 0.7500 0.6003(6) 0.121(3) Uiso 1 2 d S . P . .
C27 C 0.4731(9) 0.8033(9) 0.5304(14) 0.109(7) Uiso 0.5 1 d . . P B 1
H27A H 0.4690 0.8427 0.5618 0.131 Uiso 0.5 1 calc R U P B 1
H27B H 0.5059 0.8050 0.4871 0.131 Uiso 0.5 1 calc R U P B 1
C28 C 0.4158(9) 0.7837(8) 0.4811(14) 0.089(7) Uiso 0.5 1 d . . P B 1
H28A H 0.3819 0.7994 0.5147 0.107 Uiso 0.5 1 calc R U P B 1
H28B H 0.4147 0.7994 0.4175 0.107 Uiso 0.5 1 calc R U P B 1
C27A C 0.4351(11) 0.7956(10) 0.5809(18) 0.150(10) Uiso 0.5 1 d . . P B 2
H27C H 0.4184 0.8082 0.6403 0.181 Uiso 0.5 1 calc R U P B 2
H27D H 0.4548 0.8313 0.5547 0.181 Uiso 0.5 1 calc R U P B 2
C28A C 0.3869(12) 0.7803(13) 0.519(2) 0.208(16) Uiso 0.5 1 d . . P B 2
H28C H 0.3501 0.7964 0.5430 0.249 Uiso 0.5 1 calc R U P B 2
H28D H 0.3935 0.7964 0.4566 0.249 Uiso 0.5 1 calc R U P B 2
O8 O 0.4735(5) 0.7500 0.8190(7) 0.133(4) Uiso 1 2 d DS . P . .
C31 C 0.5110(15) 0.7500 0.903(2) 0.266(18) Uiso 0.5 2 d DS U P B 1
H31A H 0.5357 0.7864 0.9042 0.319 Uiso 0.25 1 calc R U P B 1
H31B H 0.5357 0.7136 0.9042 0.319 Uiso 0.25 1 calc R U P B 1
C32 C 0.4667(14) 0.7500 0.989(2) 0.184(13) Uiso 0.5 2 d DS U P B 1
H32A H 0.4728 0.7863 1.0277 0.221 Uiso 0.25 1 calc R U P B 1
H32B H 0.4728 0.7137 1.0277 0.221 Uiso 0.25 1 calc R U P B 1
C33 C 0.4015(14) 0.7500 0.947(2) 0.187(14) Uiso 0.5 2 d DS U P B 1
H33A H 0.3800 0.7136 0.9665 0.225 Uiso 0.25 1 calc R U P B 1
H33B H 0.3800 0.7864 0.9665 0.225 Uiso 0.25 1 calc R U P B 1
C34 C 0.4113(13) 0.7500 0.838(2) 0.183(14) Uiso 0.5 2 d DS U P B 1
H34A H 0.3932 0.7137 0.8102 0.220 Uiso 0.25 1 calc R U P B 1
H34B H 0.3932 0.7863 0.8102 0.220 Uiso 0.25 1 calc R U P B 1
C31A C 0.4834(12) 0.8055(13) 0.8853(19) 0.204(12) Uiso 0.5 1 d . . P B 2
H31C H 0.5206 0.8037 0.9181 0.245 Uiso 0.5 1 calc R U P B 2
H31D H 0.4789 0.8450 0.8541 0.245 Uiso 0.5 1 calc R U P B 2
C32A C 0.4347(14) 0.7903(13) 0.943(2) 0.235(16) Uiso 0.5 1 d . . P B 2
H32C H 0.3983 0.8064 0.9176 0.282 Uiso 0.5 1 calc R U P B 2
H32D H 0.4399 0.8064 1.0062 0.282 Uiso 0.5 1 calc R U P B 2
O101 O 0.5866(18) 0.7500 0.322(3) 0.32(2) Uiso 0.5 2 d S . P . .
C101 C 0.5601(12) 0.7990(13) 0.290(2) 0.199(12) Uiso 0.5 1 d . . P . .
H10A H 0.5874 0.8244 0.2550 0.238 Uiso 0.5 1 calc R U P . .
H10B H 0.5446 0.8232 0.3417 0.238 Uiso 0.5 1 calc R U P . .
C102 C 0.5143(9) 0.7789(9) 0.2322(14) 0.158(10) Uiso 0.5 1 d . . P . .
H10C H 0.4770 0.7943 0.2554 0.189 Uiso 0.5 1 calc R U P . .
H10D H 0.5200 0.7943 0.1691 0.189 Uiso 0.5 1 calc R U P . .
O201 O 0.8509(10) 0.7500 0.3238(17) 0.174(9) Uiso 0.5 2 d S . P . .
C201 C 0.8273(8) 0.7011(9) 0.2816(13) 0.111(7) Uiso 0.5 1 d . . P . .
H20D H 0.8223 0.6675 0.3257 0.134 Uiso 0.5 1 calc R U P . .
H20E H 0.8521 0.6872 0.2307 0.134 Uiso 0.5 1 calc R U P . .
C202 C 0.7689(7) 0.7220(7) 0.2450(11) 0.111(8) Uiso 0.5 1 d . . P . .
H20F H 0.7628 0.7065 0.1820 0.133 Uiso 0.5 1 calc R U P . .
H20G H 0.7375 0.7065 0.2847 0.133 Uiso 0.5 1 calc R U P . .

loop_
_atom_site_aniso_label
_atom_site_aniso_U_11
_atom_site_aniso_U_22
_atom_site_aniso_U_33
_atom_site_aniso_U_23
_atom_site_aniso_U_13
_atom_site_aniso_U_12
Ti1 0.0577(10) 0.0844(12) 0.0615(10) -0.0048(9) 0.0001(9) 0.0098(10)
S1 0.0788(19) 0.115(2) 0.0772(18) -0.0204(16) -0.0067(14) 0.0261(17)
S2 0.0754(18) 0.0869(19) 0.0883(18) -0.0084(15) -0.0126(15) 0.0000(16)
Li1 0.055(15) 0.12(2) 0.11(2) 0.000 -0.011(13) 0.000
Li2 0.055(14) 0.13(2) 0.067(15) 0.000 -0.035(12) 0.000
O1 0.054(4) 0.091(5) 0.071(4) 0.003(3) 0.000(3) 0.008(4)
O2 0.053(5) 0.123(7) 0.151(7) 0.045(6) 0.025(4) -0.002(5)
O3 0.048(4) 0.080(4) 0.069(4) 0.008(3) -0.007(3) 0.005(3)
O4 0.104(6) 0.105(6) 0.118(6) 0.024(5) -0.031(4) 0.028(5)
O5 0.093(7) 0.152(9) 0.082(6) 0.000 0.011(5) 0.000
O6 0.194(11) 0.104(9) 0.103(8) 0.000 -0.009(7) 0.000
C1 0.054(6) 0.157(9) 0.064(6) 0.000(6) 0.005(5) 0.026(6)
C2 0.075(6) 0.167(8) 0.064(6) 0.021(6) 0.001(5) 0.029(6)
C3 0.069(7) 0.196(10) 0.077(7) 0.006(8) 0.002(5) 0.041(6)
C4 0.092(7) 0.182(10) 0.088(8) 0.005(7) 0.001(6) 0.049(7)
C5 0.080(6) 0.162(8) 0.087(7) -0.012(6) 0.005(6) 0.043(6)
C6 0.065(6) 0.147(9) 0.052(6) -0.008(6) -0.006(4) 0.041(6)
C7 0.036(7) 0.157(13) 0.067(7) 0.015(8) 0.010(5) 0.005(8)
C8 0.049(6) 0.123(7) 0.068(6) -0.020(5) -0.003(4) -0.003(6)
C9 0.055(6) 0.139(7) 0.081(6) -0.030(5) -0.007(5) -0.002(5)
C10 0.067(7) 0.163(8) 0.077(6) -0.040(6) -0.006(5) -0.016(7)
C11 0.107(9) 0.170(9) 0.079(6) -0.013(6) -0.017(6) -0.025(8)
C12 0.075(7) 0.149(8) 0.068(6) -0.003(5) -0.013(5) -0.025(6)
C13 0.052(6) 0.128(7) 0.063(5) -0.009(5) -0.009(5) -0.006(6)
C14 0.039(6) 0.117(10) 0.061(7) 0.004(7) -0.009(5) -0.002(6)
C15 0.076(8) 0.061(8) 0.062(6) 0.010(5) 0.007(5) 0.016(7)
C16 0.058(7) 0.091(9) 0.057(6) 0.007(6) -0.002(5) 0.000(7)
C17 0.074(8) 0.070(9) 0.066(6) 0.000(5) 0.002(5) 0.000(7)
C18 0.068(8) 0.111(11) 0.050(6) 0.007(6) -0.008(5) 0.025(8)
C19 0.095(9) 0.072(8) 0.053(6) -0.009(5) -0.003(5) 0.001(8)
C20 0.129(9) 0.082(8) 0.088(7) -0.005(6) 0.005(6) 0.019(7)
C21 0.068(7) 0.163(10) 0.088(7) -0.018(6) 0.001(6) 0.013(7)
C22 0.101(8) 0.080(8) 0.098(8) 0.010(6) 0.014(6) -0.019(7)
C23 0.095(8) 0.107(9) 0.080(7) 0.005(6) -0.015(6) 0.014(7)
C24 0.060(7) 0.140(10) 0.083(7) -0.015(6) -0.013(5) -0.013(7)

loop_
_atom_type_symbol
_atom_type_description
_atom_type_scat_dispersion_real
_atom_type_scat_dispersion_imag
_atom_type_scat_source
C C 0.0033 0.0016 'International Tables Vol C Tables 4.2.6.8 and 6.1.1.4'
H H 0.0000 0.0000 'International Tables Vol C Tables 4.2.6.8 and 6.1.1.4'
O O 0.0106 0.0060 'International Tables Vol C Tables 4.2.6.8 and 6.1.1.4'
S S 0.1246 0.1234 'International Tables Vol C Tables 4.2.6.8 and 6.1.1.4'
Ti Ti 0.2776 0.4457 'International Tables Vol C Tables 4.2.6.8 and 6.1.1.4'
Li Li -0.0003 0.0001 'International Tables Vol C Tables 4.2.6.8 and 6.1.1.4'

loop_
_geom_angle_atom_site_label_1
_geom_angle_atom_site_label_2
_geom_angle_atom_site_label_3
_geom_angle
_geom_angle_site_symmetry_1
_geom_angle_site_symmetry_3
O1 Ti1 O3 83.1(2) . .
O1 Ti1 C16 126.7(3) . .
O3 Ti1 C16 90.0(3) . .
O1 Ti1 C17 137.6(3) . .
O3 Ti1 C17 120.9(3) . .
C16 Ti1 C17 34.3(3) . .
O1 Ti1 C15 93.0(3) . .
O3 Ti1 C15 88.0(3) . .
C16 Ti1 C15 33.7(3) . .
C17 Ti1 C15 57.2(3) . .
O1 Ti1 C19 79.8(3) . .
O3 Ti1 C19 117.9(3) . .
C16 Ti1 C19 57.3(3) . .
C17 Ti1 C19 58.4(3) . .
C15 Ti1 C19 34.8(3) . .
O1 Ti1 S1 82.64(19) . .
O3 Ti1 S1 127.75(18) . .
C16 Ti1 S1 137.1(3) . .
C17 Ti1 S1 102.8(3) . .
C15 Ti1 S1 142.7(3) . .
C19 Ti1 S1 108.5(3) . .
O1 Ti1 C18 104.6(3) . .
O3 Ti1 C18 143.9(3) . .
C16 Ti1 C18 56.8(3) . .
C17 Ti1 C18 35.2(3) . .
C15 Ti1 C18 56.8(3) . .
C19 Ti1 C18 34.4(3) . .
S1 Ti1 C18 88.4(3) . .
O1 Ti1 S2 143.13(17) . .
O3 Ti1 S2 82.60(18) . .
C16 Ti1 S2 87.1(3) . .
C17 Ti1 S2 78.2(3) . .
C15 Ti1 S2 120.2(3) . .
C19 Ti1 S2 136.6(3) . .
S1 Ti1 S2 79.70(12) . .
C18 Ti1 S2 106.9(3) . .
C6 S1 Ti1 110.4(4) . .
C8 S2 Ti1 100.2(3) . .
O2 Li1 O2 118.8(12) 7_575 .
O2 Li1 O6 103.1(8) 7_575 .
O2 Li1 O6 103.1(8) . .
O2 Li1 O5 114.1(7) 7_575 .
O2 Li1 O5 114.1(7) . .
O6 Li1 O5 100.2(10) . .
O4 Li2 O4 119.4(12) 7_575 .
O4 Li2 O7 108.8(7) 7_575 .
O4 Li2 O7 108.8(7) . .
O4 Li2 O8 107.9(7) 7_575 .
O4 Li2 O8 107.9(7) . .
O7 Li2 O8 102.8(10) . .
C7 O1 Ti1 150.7(8) . .
C7 O2 Li1 131.4(10) . .
C14 O3 Ti1 136.4(6) . .
C14 O4 Li2 169.4(10) . .
C25A O6 C25A 102(3) . 7_575
C25 O6 C25 110(2) . 7_575
C25A O6 Li1 128.9(14) . .
C25A O6 Li1 128.9(14) 7_575 .
C25 O6 Li1 116.4(13) . .
C25 O6 Li1 116.4(13) 7_575 .
C2 C1 C6 117.1(11) . .
C2 C1 C7 114.3(12) . .
C6 C1 C7 128.6(11) . .
C1 C2 C3 122.3(12) . .
C4 C3 C2 119.9(13) . .
C3 C4 C5 118.6(13) . .
C4 C5 C6 121.4(12) . .
C1 C6 C5 120.7(11) . .
C1 C6 S1 125.8(9) . .
C5 C6 S1 113.5(9) . .
O2 C7 O1 122.3(12) . .
O2 C7 C1 124.7(11) . .
O1 C7 C1 113.0(11) . .
C9 C8 C13 117.8(9) . .
C9 C8 S2 116.4(9) . .
C13 C8 S2 125.7(8) . .
C10 C9 C8 119.5(10) . .
C11 C10 C9 123.3(11) . .
C12 C11 C10 116.3(11) . .
C11 C12 C13 123.6(11) . .
C8 C13 C12 119.5(9) . .
C8 C13 C14 125.2(10) . .
C12 C13 C14 115.0(10) . .
O4 C14 O3 120.5(10) . .
O4 C14 C13 123.2(10) . .
O3 C14 C13 116.4(10) . .
C16 C15 C19 108.9(9) . .
C16 C15 C20 127.2(10) . .
C19 C15 C20 124.0(10) . .
C16 C15 Ti1 72.8(5) . .
C19 C15 Ti1 72.8(5) . .
C20 C15 Ti1 120.5(5) . .
C15 C16 C17 110.1(9) . .
C15 C16 C21 124.6(10) . .
C17 C16 C21 125.3(10) . .
C15 C16 Ti1 73.5(5) . .
C17 C16 Ti1 73.1(5) . .
C21 C16 Ti1 120.5(5) . .
C16 C17 C18 105.7(9) . .
C16 C17 C22 128.9(10) . .
C18 C17 C22 124.2(11) . .
C16 C17 Ti1 72.7(5) . .
C18 C17 Ti1 72.8(5) . .
C22 C17 Ti1 128.9(6) . .
C19 C18 C17 109.2(10) . .
C19 C18 C23 126.9(10) . .
C17 C18 C23 123.7(11) . .
C19 C18 Ti1 72.8(5) . .
C17 C18 Ti1 72.0(5) . .
C23 C18 Ti1 125.3(5) . .
C18 C19 C15 106.0(9) . .
C18 C19 C24 126.1(10) . .
C15 C19 C24 127.6(10) . .
C18 C19 Ti1 72.8(5) . .
C15 C19 Ti1 72.3(5) . .
C24 C19 Ti1 124.5(6) . .
O6 C25 C26 108.3(17) . .
C25 C26 C26 103.8(8) . 7_575
O6 C25A C26A 104.1(18) . .
C26A C26A C25A 101.3(9) 7_575 .
C27A O7 C27A 87(2) 7_575 .
C27 O7 C27 97.7(17) . 7_575
C27A O7 Li2 125.0(11) 7_575 .
C27A O7 Li2 125.0(11) . .
C27 O7 Li2 125.2(9) . .
C27 O7 Li2 125.2(9) 7_575 .
C28 C27 O7 99.7(14) . .
C28 C28 C27 106.0(10) 7_575 .
C28A C27A O7 119(2) . .
C28A C27A C27A 76.7(16) . 7_575
O7 C27A C27A 46.6(10) . 7_575
C28A C28A C27A 103.3(16) 7_575 .
C34 O8 C31 115(2) . .
C31A O8 C31A 102(2) 7_575 .
C34 O8 Li2 141.1(16) . .
C31 O8 Li2 104.1(17) . .
C31A O8 Li2 111.8(12) 7_575 .
C31A O8 Li2 111.8(12) . .
O8 C31 C32 105(2) . .
C31 C32 C33 107.1(17) . .
C34 C33 C32 104.1(16) . .
O8 C34 C33 108.8(19) . .
C32A C31A O8 94(2) . .
C31A C32A C32A 103.4(18) . 7_575
C101 O101 C101 109(4) 7_575 .
O101 C101 C102 107(3) . .
C102 C102 C101 108.1(15) 7_575 .
C201 O201 C201 105(3) . 7_575
O201 C201 C202 106.0(19) . .
C202 C202 C201 107.6(10) 7_575 .

loop_
_geom_bond_atom_site_label_1
_geom_bond_atom_site_label_2
_geom_bond_distance
_geom_bond_site_symmetry_2
Ti1 O1 1.986(6) .
Ti1 O3 2.016(5) .
Ti1 C16 2.380(9) .
Ti1 C17 2.385(9) .
Ti1 C15 2.389(9) .
Ti1 C19 2.395(9) .
Ti1 S1 2.390(3) .
Ti1 C18 2.395(9) .
Ti1 S2 2.414(3) .
S1 C6 1.768(10) .
S2 C8 1.760(10) .
Li1 O2 1.871(13) 7_575
Li1 O2 1.871(13) .
Li1 O6 1.90(2) .
Li1 O5 2.03(2) .
Li2 O4 1.782(12) 7_575
Li2 O4 1.782(12) .
Li2 O7 1.973(19) .
Li2 O8 2.02(2) .
O1 C7 1.321(10) .
O2 C7 1.187(12) .
O3 C14 1.329(9) .
O4 C14 1.195(10) .
O6 C25A 1.382(16) .
O6 C25A 1.382(16) 7_575
O6 C25 1.401(15) .
O6 C25 1.401(15) 7_575
C1 C2 1.376(12) .
C1 C6 1.385(12) .
C1 C7 1.489(14) .
C2 C3 1.407(12) .
C3 C4 1.368(13) .
C4 C5 1.375(12) .
C5 C6 1.400(11) .
C8 C9 1.408(11) .
C8 C13 1.401(12) .
C9 C10 1.393(11) .
C10 C11 1.387(12) .
C11 C12 1.355(12) .
C12 C13 1.409(11) .
C13 C14 1.485(12) .
C15 C16 1.384(11) .
C15 C19 1.432(11) .
C15 C20 1.502(10) .
C16 C17 1.404(11) .
C16 C21 1.536(10) .
C17 C18 1.444(11) .
C17 C22 1.503(10) .
C18 C19 1.415(11) .
C18 C23 1.528(11) .
C19 C24 1.493(11) .
C25 C26 1.566(15) .
C26 C26 1.553(17) 7_575
C25A C26A 1.572(15) .
C26A C26A 1.529(18) 7_575
O7 C27A 1.44(2) 7_575
O7 C27A 1.44(2) .
O7 C27 1.534(18) .
O7 C27 1.534(18) 7_575
C27 C28 1.54(2) .
C28 C28 1.46(4) 7_575
C27A C28A 1.45(3) .
C27A C27A 1.98(5) 7_575
C28A C28A 1.31(6) 7_575
O8 C34 1.44(3) .
O8 C31 1.47(3) .
O8 C31A 1.55(3) 7_575
O8 C31A 1.55(3) .
C31 C32 1.59(3) .
C32 C33 1.60(3) .
C33 C34 1.57(3) .
C31A C32A 1.42(3) .
C32A C32A 1.75(6) 7_575
O101 C101 1.30(3) 7_575
O101 C101 1.30(3) .
C101 C102 1.40(3) .
C102 C102 1.26(4) 7_575
O201 C201 1.333(19) .
O201 C201 1.333(19) 7_575
C201 C202 1.50(2) .
C202 C202 1.22(3) 7_575
